data_4500739
loop_
_publ_author_name
'Kohmoto, Shigeo'
'Okuyama, Shinpei'
'Yokota, Nobuyuki,'
'Takahashi, Masahiro'
'Kishikawa, Keiki'
'Masu, Hyuma'
'Azumaya, Isao'

_publ_section_title
;
 Generation of Zwitterionic Water Channels: Biszwitterionic Imidazolium
 Carboxylates as Hydrogen-Bonding Acceptors
;
_journal_issue 9
_journal_name_full 'Crystal Growth &amp; Design'
_journal_page_first 3698
_journal_paper_doi 10.1021/cg200232b
_journal_volume 11
_journal_year 2011
_chemical_formula_moiety 'C18 H18 N4 O4, 5(H2 O)'
_chemical_formula_sum 'C18 H28 N4 O9'
_chemical_formula_weight 444.44
_chemical_name_systematic
; 
 ? 
;
_space_group_IT_number 15
_symmetry_cell_setting monoclinic
_symmetry_space_group_name_Hall '-C 2yc'
_symmetry_space_group_name_H-M 'C 1 2/c 1'
_atom_sites_solution_hydrogens geom
_atom_sites_solution_primary direct
_atom_sites_solution_secondary difmap
_audit_creation_method SHELXL-97
_cell_angle_alpha 90.00
_cell_angle_beta 122.929(2)
_cell_angle_gamma 90.00
_cell_formula_units_Z 4
_cell_length_a 27.636(7)
_cell_length_b 4.7444(11)
_cell_length_c 19.233(5)
_cell_measurement_reflns_used 1256
_cell_measurement_temperature 120
_cell_measurement_theta_max 26.07
_cell_measurement_theta_min 2.52
_cell_volume 2116.6(9)
_computing_cell_refinement 'APEX2 (Bruker AXS, 2006)'
_computing_data_collection 'APEX2 (Bruker AXS, 2006)'
_computing_data_reduction 'SAINT (Bruker AXS, 2004)'
_computing_molecular_graphics 'XSHEL (Bruker AXS,2002)'
_computing_publication_material 'XCIF (Bruker AXS, 2001)'
_computing_structure_refinement 'SHELXL-97 (Sheldrick, 1997)'
_computing_structure_solution 'SHELXS-97 (Sheldrick, 1997)'
_diffrn_ambient_temperature 120
_diffrn_detector_area_resol_mean 8.333
_diffrn_measured_fraction_theta_full 0.999
_diffrn_measured_fraction_theta_max 0.902
_diffrn_measurement_device_type 'Bruker APEXII CCD area detector'
_diffrn_measurement_method 'phi and omega scans'
_diffrn_radiation_monochromator graphite
_diffrn_radiation_source 'sealed tube'
_diffrn_radiation_type MoK\a
_diffrn_radiation_wavelength 0.71073
_diffrn_reflns_av_R_equivalents 0.0224
_diffrn_reflns_av_sigmaI/netI 0.0347
_diffrn_reflns_limit_h_max 35
_diffrn_reflns_limit_h_min -27
_diffrn_reflns_limit_k_max 4
_diffrn_reflns_limit_k_min -6
_diffrn_reflns_limit_l_max 23
_diffrn_reflns_limit_l_min -23
_diffrn_reflns_number 4853
_diffrn_reflns_theta_full 25.00
_diffrn_reflns_theta_max 27.20
_diffrn_reflns_theta_min 1.76
_exptl_absorpt_coefficient_mu 0.113
_exptl_absorpt_correction_T_max 0.9978
_exptl_absorpt_correction_T_min 0.9511
_exptl_absorpt_correction_type empirical
_exptl_absorpt_process_details
;
SADABS Sheldrick 1996
;
_exptl_crystal_colour colourless
_exptl_crystal_density_diffrn 1.395
_exptl_crystal_density_method 'not measured'
_exptl_crystal_description plate
_exptl_crystal_F_000 944
_exptl_crystal_size_max 0.45
_exptl_crystal_size_mid 0.20
_exptl_crystal_size_min 0.02
_refine_diff_density_max 0.364
_refine_diff_density_min -0.208
_refine_diff_density_rms 0.044
_refine_ls_extinction_method none
_refine_ls_goodness_of_fit_ref 1.028
_refine_ls_hydrogen_treatment mixed
_refine_ls_matrix_type full
_refine_ls_number_parameters 161
_refine_ls_number_reflns 2122
_refine_ls_number_restraints 0
_refine_ls_restrained_S_all 1.028
_refine_ls_R_factor_all 0.0572
_refine_ls_R_factor_gt 0.0381
_refine_ls_shift/su_max 0.001
_refine_ls_shift/su_mean 0.000
_refine_ls_structure_factor_coef Fsqd
_refine_ls_weighting_details 'calc w=1/[\s^2^(Fo^2^)+(0.0359P)^2^+1.6491P] where P=(Fo^2^+2Fc^2^)/3'
_refine_ls_weighting_scheme calc
_refine_ls_wR_factor_gt 0.0813
_refine_ls_wR_factor_ref 0.0905
_reflns_number_gt 1614
_reflns_number_total 2122
_reflns_threshold_expression >2sigma(I)
_cod_data_source_file cg200232b_si_002.cif
_cod_data_source_block 1(a0908201mas)
_cod_depositor_comments
;
The following automatic conversions were performed:

'_symmetry_cell_setting' value 'Monoclinic' changed to 'monoclinic'
according to /home/saulius/struct/CIF-dictionaries/cif_core.dic
dictionary named 'cif_core.dic' version 2.4.1 from 2010-06-29.

Automatic conversion script
Id: cif_fix_values 1715 2011-07-08 13:25:40Z adriana 
;
_cod_original_sg_symbol_H-M 'C2/c  '
_cod_database_code 4500739

loop_
_symmetry_equiv_pos_as_xyz
'x, y, z'
'-x, y, -z+1/2'
'x+1/2, y+1/2, z'
'-x+1/2, y+1/2, -z+1/2'
'-x, -y, -z'
'x, -y, z-1/2'
'-x+1/2, -y+1/2, -z'
'x+1/2, -y+1/2, z-1/2'

loop_
_atom_site_label
_atom_site_type_symbol
_atom_site_fract_x
_atom_site_fract_y
_atom_site_fract_z
_atom_site_U_iso_or_equiv
_atom_site_adp_type
_atom_site_occupancy
_atom_site_symmetry_multiplicity
_atom_site_calc_flag
_atom_site_refinement_flags
C1 C 0.74260(7) 0.8545(4) -0.07241(10) 0.0206(4) Uani 1 1 d .
H1 H 0.7378 0.9257 -0.1219 0.025 Uiso 1 1 calc R
C2 C 0.78643(7) 0.6633(4) -0.02435(10) 0.0205(4) Uani 1 1 d .
H2 H 0.8112 0.6043 -0.0415 0.025 Uiso 1 1 calc R
C3 C 0.79442(6) 0.5572(3) 0.04867(9) 0.0168(4) Uani 1 1 d .
C4 C 0.84149(7) 0.3436(4) 0.09840(9) 0.0195(4) Uani 1 1 d .
H4A H 0.8247 0.1518 0.0836 0.023 Uiso 1 1 calc R
H4B H 0.8706 0.3580 0.0837 0.023 Uiso 1 1 calc R
C5 C 0.91167(7) 0.5710(3) 0.23379(10) 0.0177(4) Uani 1 1 d .
H5 H 0.9290 0.6931 0.2142 0.021 Uiso 1 1 calc R
C6 C 0.89106(7) 0.3521(4) 0.31550(10) 0.0212(4) Uani 1 1 d .
H6 H 0.8919 0.2964 0.3636 0.025 Uiso 1 1 calc R
C7 C 0.85668(7) 0.2457(4) 0.23874(10) 0.0199(4) Uani 1 1 d .
H7 H 0.8285 0.1021 0.2224 0.024 Uiso 1 1 calc R
C8 C 0.97208(7) 0.7078(4) 0.38278(10) 0.0213(4) Uani 1 1 d .
H8A H 0.9623 0.7345 0.4248 0.026 Uiso 1 1 calc R
H8B H 0.9762 0.8966 0.3647 0.026 Uiso 1 1 calc R
C9 C 1.02978(7) 0.5504(4) 0.42238(10) 0.0206(4) Uani 1 1 d .
N1 N 0.87002(5) 0.3844(3) 0.18834(8) 0.0169(3) Uani 1 1 d .
N2 N 0.92484(6) 0.5566(3) 0.31147(8) 0.0184(3) Uani 1 1 d .
O1 O 1.06906(5) 0.6420(3) 0.49078(7) 0.0275(3) Uani 1 1 d .
O2 O 1.03285(5) 0.3455(3) 0.38470(8) 0.0333(3) Uani 1 1 d .
O3 O 0.78012(6) 0.8505(3) 0.27222(9) 0.0283(3) Uani 1 1 d .
H10 H 0.7608(11) 0.684(6) 0.2592(15) 0.061(8) Uiso 1 1 d .
H11 H 0.8072(9) 0.846(5) 0.3243(14) 0.042(6) Uiso 1 1 d .
O4 O 0.86917(6) 0.8589(3) 0.43588(8) 0.0317(3) Uani 1 1 d .
H12 H 0.8876(10) 0.708(6) 0.4624(15) 0.055(8) Uiso 1 1 d .
H13 H 0.8897(9) 1.002(5) 0.4667(14) 0.044(7) Uiso 1 1 d .
O5 O 1.0000 0.0201(4) 0.2500 0.0285(4) Uani 1 2 d S
H14 H 0.9879(9) 0.129(5) 0.2055(12) 0.044(6) Uiso 1 1 d .

loop_
_atom_site_aniso_label
_atom_site_aniso_U_11
_atom_site_aniso_U_22
_atom_site_aniso_U_33
_atom_site_aniso_U_23
_atom_site_aniso_U_13
_atom_site_aniso_U_12
C1 0.0219(9) 0.0239(9) 0.0163(8) 0.0025(7) 0.0107(7) 0.0020(7)
C2 0.0197(8) 0.0233(9) 0.0210(8) -0.0005(7) 0.0127(7) 0.0030(7)
C3 0.0136(8) 0.0165(8) 0.0168(8) -0.0028(6) 0.0061(7) -0.0019(6)
C4 0.0185(8) 0.0196(9) 0.0166(8) -0.0017(7) 0.0071(7) 0.0006(7)
C5 0.0167(8) 0.0171(9) 0.0188(8) 0.0017(7) 0.0092(7) 0.0005(7)
C6 0.0199(9) 0.0230(9) 0.0224(9) 0.0049(7) 0.0126(7) 0.0031(7)
C7 0.0191(8) 0.0175(9) 0.0244(9) 0.0033(7) 0.0128(7) 0.0009(7)
C8 0.0209(9) 0.0215(10) 0.0181(8) -0.0036(7) 0.0084(7) -0.0005(7)
C9 0.0271(9) 0.0196(9) 0.0157(8) 0.0027(7) 0.0121(7) 0.0016(7)
N1 0.0158(7) 0.0165(7) 0.0165(7) 0.0008(6) 0.0075(6) 0.0015(6)
N2 0.0172(7) 0.0184(7) 0.0171(7) 0.0010(6) 0.0076(6) 0.0013(6)
O1 0.0233(6) 0.0246(7) 0.0226(7) -0.0009(5) 0.0047(5) -0.0018(5)
O2 0.0242(7) 0.0379(8) 0.0296(7) -0.0101(6) 0.0093(6) 0.0065(6)
O3 0.0261(7) 0.0226(7) 0.0263(7) 0.0036(6) 0.0079(6) -0.0018(6)
O4 0.0313(8) 0.0223(8) 0.0258(7) 0.0008(6) 0.0054(6) 0.0000(7)
O5 0.0372(11) 0.0239(11) 0.0268(10) 0.000 0.0189(9) 0.000

loop_
_atom_type_symbol
_atom_type_description
_atom_type_scat_dispersion_real
_atom_type_scat_dispersion_imag
_atom_type_scat_source
C C 0.0033 0.0016 'International Tables Vol C Tables 4.2.6.8 and 6.1.1.4'
H H 0.0000 0.0000 'International Tables Vol C Tables 4.2.6.8 and 6.1.1.4'
N N 0.0061 0.0033 'International Tables Vol C Tables 4.2.6.8 and 6.1.1.4'
O O 0.0106 0.0060 'International Tables Vol C Tables 4.2.6.8 and 6.1.1.4'

loop_
_geom_angle_atom_site_label_1
_geom_angle_atom_site_label_2
_geom_angle_atom_site_label_3
_geom_angle
_geom_angle_site_symmetry_1
_geom_angle_site_symmetry_3
C2 C1 C3 120.61(15) . 7_665
C2 C1 H1 119.7 . .
C3 C1 H1 119.7 7_665 .
C1 C2 C3 120.70(15) . .
C1 C2 H2 119.7 . .
C3 C2 H2 119.7 . .
C2 C3 C1 118.70(15) . 7_665
C2 C3 C4 119.42(14) . .
C1 C3 C4 121.86(14) 7_665 .
N1 C4 C3 112.49(13) . .
N1 C4 H4A 109.1 . .
C3 C4 H4A 109.1 . .
N1 C4 H4B 109.1 . .
C3 C4 H4B 109.1 . .
H4A C4 H4B 107.8 . .
N1 C5 N2 108.24(14) . .
N1 C5 H5 125.9 . .
N2 C5 H5 125.9 . .
C7 C6 N2 107.35(14) . .
C7 C6 H6 126.3 . .
N2 C6 H6 126.3 . .
C6 C7 N1 107.06(15) . .
C6 C7 H7 126.5 . .
N1 C7 H7 126.5 . .
N2 C8 C9 112.46(14) . .
N2 C8 H8A 109.1 . .
C9 C8 H8A 109.1 . .
N2 C8 H8B 109.1 . .
C9 C8 H8B 109.1 . .
H8A C8 H8B 107.8 . .
O1 C9 O2 126.39(16) . .
O1 C9 C8 115.38(15) . .
O2 C9 C8 118.22(14) . .
C5 N1 C7 108.77(14) . .
C5 N1 C4 125.27(14) . .
C7 N1 C4 125.91(14) . .
C5 N2 C6 108.57(14) . .
C5 N2 C8 125.76(14) . .
C6 N2 C8 125.28(13) . .
H10 O3 H11 108(2) . .
H12 O4 H13 106(2) . .

loop_
_geom_bond_atom_site_label_1
_geom_bond_atom_site_label_2
_geom_bond_distance
_geom_bond_site_symmetry_2
C1 C2 1.388(2) .
C1 C3 1.392(2) 7_665
C1 H1 0.9500 .
C2 C3 1.392(2) .
C2 H2 0.9500 .
C3 C1 1.392(2) 7_665
C3 C4 1.510(2) .
C4 N1 1.473(2) .
C4 H4A 0.9900 .
C4 H4B 0.9900 .
C5 N1 1.333(2) .
C5 N2 1.334(2) .
C5 H5 0.9500 .
C6 C7 1.346(2) .
C6 N2 1.378(2) .
C6 H6 0.9500 .
C7 N1 1.377(2) .
C7 H7 0.9500 .
C8 N2 1.467(2) .
C8 C9 1.536(2) .
C8 H8A 0.9900 .
C8 H8B 0.9900 .
C9 O1 1.243(2) .
C9 O2 1.243(2) .
O3 H10 0.91(3) .
O3 H11 0.86(2) .
O4 H12 0.87(3) .
O4 H13 0.88(3) .
O5 H14 0.89(2) .
